data_2102183
loop_
_publ_author_name
'Broder, Charlotte K.'
'Howard, Judith A. K.'
'Keen, David A.'
'Wilson, Chick C.'
'Allen, Frank H.'
'Jetti, Ram K. R.'
'Nangia, Ashwini'
'Desiraju, Gautam R.'

_publ_section_title
;
 Halogen trimer synthons in crystal engineering: low-temperature X-ray
 and neutron diffraction study of the 1:1 complex of
 2,4,6-tris(4-chlorophenoxy)-1,3,5-triazine with tribromobenzene
;
_journal_coeditor_code BM0035
_journal_issue 6
_journal_name_full 'Acta Crystallographica Section B'
_journal_page_first 1080
_journal_page_last 1084
_journal_paper_doi 10.1107/S0108768100011551
_journal_volume 56
_journal_year 2000
_chemical_formula_moiety 'C21 H12 Cl3 N3 O3,C6 H3 Br3'
_chemical_formula_sum 'C27 H15 Br3 Cl3 N3 O3'
_chemical_formula_weight 775.50
_chemical_name_systematic
; 
 2,4,6-tris-(4-chlorophenoxy)-1,3,5-triazine tribromobenzene 
;
_space_group_IT_number 173
_symmetry_cell_setting hexagonal
_symmetry_space_group_name_Hall 'P 6c'
_symmetry_space_group_name_H-M 'P 63'
_atom_sites_solution_hydrogens geom
_atom_sites_solution_primary direct
_atom_sites_solution_secondary difmap
_audit_creation_method SHELXL-97
_cell_angle_alpha 90.00
_cell_angle_beta 90.00
_cell_angle_gamma 120.00
_cell_formula_units_Z 2
_cell_length_a 15.250(2)
_cell_length_b 15.250(2)
_cell_length_c 6.8149(14)
_cell_measurement_reflns_used 999
_cell_measurement_temperature 150(2)
_cell_measurement_theta_max 28.84
_cell_measurement_theta_min 5.34
_cell_volume 1372.6(4)
_computing_cell_refinement 'Bruker SAINT'
_computing_data_collection 'Bruker SMART'
_computing_data_reduction 'Bruker SAINT'
_computing_molecular_graphics 'Bruker SHELXTL'
_computing_publication_material 'Bruker SHELXTL'
_computing_structure_refinement 'SHELXL-97 (Sheldrick, 1997)'
_computing_structure_solution 'SHELXS-97 (Sheldrick, 1990)'
_diffrn_ambient_temperature 150(2)
_diffrn_measured_fraction_theta_full 0.941
_diffrn_measured_fraction_theta_max 0.941
_diffrn_measurement_device_type 'Bruker SMART-CCD'
_diffrn_measurement_method '/w scans'
_diffrn_radiation_monochromator graphite
_diffrn_radiation_source 'fine-focus sealed tube'
_diffrn_radiation_type MoK\a
_diffrn_radiation_wavelength 0.71073
_diffrn_reflns_av_R_equivalents 0.0301
_diffrn_reflns_av_sigmaI/netI 0.0187
_diffrn_reflns_limit_h_max 20
_diffrn_reflns_limit_h_min -20
_diffrn_reflns_limit_k_max 21
_diffrn_reflns_limit_k_min -21
_diffrn_reflns_limit_l_max 9
_diffrn_reflns_limit_l_min -9
_diffrn_reflns_number 17004
_diffrn_reflns_theta_full 30.45
_diffrn_reflns_theta_max 30.45
_diffrn_reflns_theta_min 1.54
_diffrn_standards_decay_% 'not measured'
_diffrn_standards_interval_count 0
_diffrn_standards_number 0
_exptl_absorpt_coefficient_mu 4.737
_exptl_absorpt_correction_T_max 0.379004
_exptl_absorpt_correction_T_min 0.298932
_exptl_absorpt_correction_type multi-scan
_exptl_crystal_colour Colourless
_exptl_crystal_density_diffrn 1.876
_exptl_crystal_density_meas ?
_exptl_crystal_density_method .
_exptl_crystal_description Needle
_exptl_crystal_F_000 756
_exptl_crystal_size_max 0.35
_exptl_crystal_size_mid 0.27
_exptl_crystal_size_min 0.27
_refine_diff_density_max 0.400
_refine_diff_density_min -0.899
_refine_diff_density_rms 0.091
_refine_ls_abs_structure_details 'Flack H D (1983), Acta Cryst. A39, 876-881'
_refine_ls_abs_structure_Flack 0.015(8)
_refine_ls_extinction_coef 'not refined'
_refine_ls_extinction_method none
_refine_ls_goodness_of_fit_ref 1.037
_refine_ls_hydrogen_treatment refU
_refine_ls_matrix_type full
_refine_ls_number_parameters 122
_refine_ls_number_reflns 2568
_refine_ls_number_restraints 1
_refine_ls_restrained_S_all 1.036
_refine_ls_R_factor_all 0.0328
_refine_ls_R_factor_gt 0.0267
_refine_ls_shift/su_max 0.001
_refine_ls_shift/su_mean 0.000
_refine_ls_structure_factor_coef Fsqd
_refine_ls_weighting_details 'calc w=1/[\s^2^(Fo^2^)+(0.0418P)^2^+0.0942P] where P=(Fo^2^+2Fc^2^)/3'
_refine_ls_weighting_scheme calc
_refine_ls_wR_factor_gt 0.0623
_refine_ls_wR_factor_ref 0.0642
_reflns_number_gt 2283
_reflns_number_total 2568
_reflns_threshold_expression >2sigma(I)
_cod_data_source_file bm0035.cif
_cod_data_source_block I
_cod_depositor_comments
;
The following automatic conversions were performed:
'_symmetry_cell_setting' value 'Hexagonal' changed to 'hexagonal'
according to '/home/saulius/struct/CIF-dictionaries/cif_core.dic'
dictionary named 'cif_core.dic' version 2.4.1 from
2010-06-29.

'_exptl_absorpt_correction_type' value 'multiscan' changed to
'multi-scan' according to
'/home/saulius/struct/CIF-dictionaries/cif_core.dic' dictionary named
'cif_core.dic' version 2.4.1 from 2010-06-29.

Automatic conversion script
Id: cif_fix_enum 1527 2010-12-29 10:47:43Z saulius 

The following automatic conversions were performed:

'_symmetry_cell_setting' value 'Hexagonal' changed to 'hexagonal'
according to /home/saulius/struct/CIF-dictionaries/cif_core.dic
dictionary named 'cif_core.dic' version 2.4.1 from
2010-06-29.

'_exptl_absorpt_correction_type' value 'multiscan'
changed to 'multi-scan' according to
/home/saulius/struct/CIF-dictionaries/cif_core.dic dictionary named
'cif_core.dic' version 2.4.1 from 2010-06-29.

Automatic conversion script
Id: cif_fix_values 1715 2011-07-08 13:25:40Z adriana 
;
_cod_original_sg_symbol_H-M P6(3)
_cod_database_code 2102183

loop_
_symmetry_equiv_pos_as_xyz
'x, y, z'
'-y, x-y, z'
'-x+y, -x, z'
'-x, -y, z+1/2'
'y, -x+y, z+1/2'
'x-y, x, z+1/2'

loop_
_atom_site_label
_atom_site_type_symbol
_atom_site_fract_x
_atom_site_fract_y
_atom_site_fract_z
_atom_site_U_iso_or_equiv
_atom_site_adp_type
_atom_site_occupancy
_atom_site_symmetry_multiplicity
_atom_site_calc_flag
_atom_site_refinement_flags
Cl1 Cl 0.28248(4) 0.51759(4) 0.65111(9) 0.02579(10) Uani 1 1 d .
C1 C 0.33892(13) 0.44198(13) 0.6510(4) 0.0202(3) Uani 1 1 d .
C2 C 0.39612(15) 0.44579(15) 0.8120(3) 0.0224(4) Uani 1 1 d .
H2 H 0.4033 0.4869 0.9186 0.030(7) Uiso 1 1 calc R
C3 C 0.44300(15) 0.38693(15) 0.8123(3) 0.0215(4) Uani 1 1 d .
H3 H 0.4820 0.3884 0.9185 0.024(6) Uiso 1 1 calc R
C4 C 0.42989(12) 0.32615(12) 0.6503(4) 0.0177(3) Uani 1 1 d .
C5 C 0.37199(14) 0.32150(13) 0.4900(4) 0.0217(4) Uani 1 1 d .
H5A H 0.3641 0.2796 0.3842 0.026 Uiso 1 1 calc R
C6 C 0.32559(14) 0.38076(14) 0.4893(4) 0.0231(4) Uani 1 1 d .
H6 H 0.2866 0.3793 0.3830 0.023(6) Uiso 1 1 calc R
O1 O 0.47036(9) 0.26041(9) 0.6491(2) 0.0193(3) Uani 1 1 d .
C7 C 0.57159(12) 0.30103(13) 0.6516(3) 0.0169(3) Uani 1 1 d .
N1 N 0.59961(11) 0.23038(11) 0.6523(3) 0.0179(3) Uani 1 1 d .
Br1 Br 0.780866(18) 0.98944(2) 1.00678(6) 0.04690(9) Uani 1 1 d .
C8 C 0.90847(16) 0.99571(17) 1.0167(5) 0.0292(4) Uani 1 1 d .
C9 C 0.99560(17) 1.09001(16) 1.0164(5) 0.0294(4) Uani 1 1 d .
H9 H 0.9927 1.1495 1.0160 0.047(8) Uiso 1 1 calc R

loop_
_atom_site_aniso_label
_atom_site_aniso_U_11
_atom_site_aniso_U_22
_atom_site_aniso_U_33
_atom_site_aniso_U_23
_atom_site_aniso_U_13
_atom_site_aniso_U_12
Cl1 0.0283(2) 0.0257(2) 0.0313(2) 0.0004(2) 0.0000(2) 0.01943(18)
C1 0.0174(7) 0.0175(8) 0.0270(10) 0.0016(9) 0.0016(9) 0.0099(7)
C2 0.0217(9) 0.0205(9) 0.0243(10) -0.0034(7) -0.0005(8) 0.0101(8)
C3 0.0186(9) 0.0231(9) 0.0235(10) -0.0004(8) -0.0026(7) 0.0110(8)
C4 0.0125(7) 0.0150(7) 0.0249(9) 0.0011(8) 0.0026(8) 0.0064(6)
C5 0.0223(8) 0.0201(8) 0.0244(10) -0.0029(8) -0.0016(9) 0.0118(7)
C6 0.0218(8) 0.0255(8) 0.0256(11) -0.0004(9) -0.0031(9) 0.0145(7)
O1 0.0139(5) 0.0157(5) 0.0292(7) -0.0005(6) -0.0018(6) 0.0080(5)
C7 0.0149(7) 0.0184(7) 0.0159(8) 0.0000(8) -0.0005(8) 0.0072(6)
N1 0.0157(6) 0.0162(6) 0.0214(8) 0.0003(7) 0.0005(7) 0.0076(5)
Br1 0.03692(13) 0.07222(19) 0.04169(14) -0.00118(18) -0.00008(15) 0.03488(13)
C8 0.0291(9) 0.0404(10) 0.0202(10) 0.0001(11) 0.0012(11) 0.0190(8)
C9 0.0399(10) 0.0317(10) 0.0182(9) -0.0002(10) 0.0008(10) 0.0191(8)

loop_
_atom_type_symbol
_atom_type_description
_atom_type_scat_dispersion_real
_atom_type_scat_dispersion_imag
_atom_type_scat_source
C C 0.0033 0.0016 'International Tables Vol C Tables 4.2.6.8 and 6.1.1.4'
H H 0.0000 0.0000 'International Tables Vol C Tables 4.2.6.8 and 6.1.1.4'
N N 0.0061 0.0033 'International Tables Vol C Tables 4.2.6.8 and 6.1.1.4'
O O 0.0106 0.0060 'International Tables Vol C Tables 4.2.6.8 and 6.1.1.4'
Cl Cl 0.1484 0.1585 'International Tables Vol C Tables 4.2.6.8 and 6.1.1.4'
Br Br -0.2901 2.4595 'International Tables Vol C Tables 4.2.6.8 and 6.1.1.4'

loop_
_geom_angle_atom_site_label_1
_geom_angle_atom_site_label_2
_geom_angle_atom_site_label_3
_geom_angle
_geom_angle_site_symmetry_1
C2 C1 C6 122.22(17) .
C2 C1 Cl1 118.61(17) .
C6 C1 Cl1 119.17(16) .
C1 C2 C3 119.16(19) .
C1 C2 H2 120.4 .
C3 C2 H2 120.4 .
C4 C3 C2 118.50(19) .
C4 C3 H3 120.8 .
C2 C3 H3 120.8 .
C5 C4 C3 122.45(17) .
C5 C4 O1 116.85(18) .
C3 C4 O1 120.56(19) .
C4 C5 C6 119.0(2) .
C4 C5 H5A 120.5 .
C6 C5 H5A 120.5 .
C1 C6 C5 118.7(2) .
C1 C6 H6 120.7 .
C5 C6 H6 120.7 .
C7 O1 C4 118.67(13) .
N1 C7 N1 127.70(16) 3_665
N1 C7 O1 119.79(15) 3_665
N1 C7 O1 112.50(14) .
C7 N1 C7 112.29(16) 2_655
C9 C8 C9 123.1(2) 2_765
C9 C8 Br1 118.31(16) 2_765
C9 C8 Br1 118.55(16) .
C8 C9 C8 116.9(2) 3_675
C8 C9 H9 121.5 3_675
C8 C9 H9 121.5 .

loop_
_geom_bond_atom_site_label_1
_geom_bond_atom_site_label_2
_geom_bond_distance
_geom_bond_site_symmetry_2
Cl1 C1 1.7501(18) .
C1 C2 1.385(3) .
C1 C6 1.392(3) .
C2 C3 1.399(3) .
C2 H2 0.9300 .
C3 C4 1.390(3) .
C3 H3 0.9300 .
C4 C5 1.384(3) .
C4 O1 1.416(2) .
C5 C6 1.399(3) .
C5 H5A 0.9300 .
C6 H6 0.9300 .
O1 C7 1.346(2) .
C7 N1 1.320(2) 3_665
C7 N1 1.343(2) .
N1 C7 1.320(2) 2_655
Br1 C8 1.901(2) .
C8 C9 1.386(3) 2_765
C8 C9 1.387(3) .
C9 C8 1.386(3) 3_675
C9 H9 0.9300 .

loop_
_geom_torsion_atom_site_label_1
_geom_torsion_atom_site_label_2
_geom_torsion_atom_site_label_3
_geom_torsion_atom_site_label_4
_geom_torsion
_geom_torsion_site_symmetry_1
_geom_torsion_site_symmetry_4
C6 C1 C2 C3 0.6(3) . .
Cl1 C1 C2 C3 -178.97(15) . .
C1 C2 C3 C4 -0.3(3) . .
C2 C3 C4 C5 -0.3(3) . .
C2 C3 C4 O1 -175.93(17) . .
C3 C4 C5 C6 0.6(3) . .
O1 C4 C5 C6 176.42(17) . .
C2 C1 C6 C5 -0.2(3) . .
Cl1 C1 C6 C5 179.31(16) . .
C4 C5 C6 C1 -0.4(3) . .
C5 C4 O1 C7 118.43(19) . .
C3 C4 O1 C7 -65.7(3) . .
C4 O1 C7 N1 -1.0(3) . 3_665
C4 O1 C7 N1 179.29(19) . .
N1 C7 N1 C7 -0.7(4) 3_665 2_655
O1 C7 N1 C7 178.97(12) . 2_655
C9 C8 C9 C8 -0.3(7) 2_765 3_675
Br1 C8 C9 C8 -177.76(16) . 3_675
